data_7061204
loop_
_publ_author_name
'Yan, Yang-Tian'
'Wu, Yun-long'
'Zheng, Li-Na'
Wei-Cai,
'Tang, Peng-Fei'
'Wu, Wei-Ping'
'Zhang, Wen-Yan'
'Wang, Yao-Yu'

_publ_section_title
;
 Two porous three-dimensional (3D) metal--organic frameworks based on
 diverse metal clusters: selective sensing of Fe3+ and Cr2O72&#x2212;
;
_journal_issue 9
_journal_name_full 'New Journal of Chemistry'
_journal_page_first 4292
_journal_page_last 4299
_journal_paper_doi 10.1039/D1NJ06217D
_journal_volume 46
_journal_year 2022
_chemical_formula_moiety 'C46 H22 Cu3 O22, 4[C3H7NO], 4[C2N1H8], 3[H2O]'
_chemical_formula_sum 'C66 H88 Cu3 N8 O29'
_chemical_formula_weight 1648.06
_space_group_crystal_system orthorhombic
_space_group_IT_number 74
_space_group_name_Hall '-I 2b 2'
_space_group_name_H-M_alt 'I m m a'
_atom_sites_solution_hydrogens mixed
_atom_sites_solution_primary dual
_audit_creation_date 2022-01-15
_audit_creation_method
;
Olex2 1.5
(compiled 2021.12.09 svn.r5202d8cf for OlexSys, GUI svn.r6439)
;
_audit_update_record
;
2022-01-16 deposited with the CCDC.	2022-01-19 downloaded from the CCDC.
;
_cell_angle_alpha 90
_cell_angle_beta 90
_cell_angle_gamma 90
_cell_formula_units_Z 4
_cell_length_a 30.462(4)
_cell_length_b 28.777(4)
_cell_length_c 12.1091(17)
_cell_measurement_reflns_used 4164
_cell_measurement_temperature 296.15
_cell_measurement_theta_max 25.091
_cell_measurement_theta_min 2.262
_cell_volume 10615(3)
_computing_cell_refinement 'SAINT v8.34A (Bruker, 2013)'
_computing_data_collection 'SAINT v8.34A (Bruker, 2013)'
_computing_data_reduction 'SAINT v8.34A (Bruker, 2013)'
_computing_molecular_graphics 'Olex2 1.5 (Dolomanov et al., 2009)'
_computing_publication_material 'Olex2 1.5 (Dolomanov et al., 2009)'
_computing_structure_refinement 'SHELXL 2018/3 (Sheldrick, 2015)'
_computing_structure_solution 'SHELXT 2014/5 (Sheldrick, 2014)'
_diffrn_ambient_temperature 296.15
_diffrn_measured_fraction_theta_full 0.997
_diffrn_measured_fraction_theta_max 0.997
_diffrn_measurement_device_type CCD
_diffrn_radiation_type MoK\a
_diffrn_radiation_wavelength 0.71073
_diffrn_reflns_av_R_equivalents 0.1415
_diffrn_reflns_av_unetI/netI 0.1102
_diffrn_reflns_Laue_measured_fraction_full 0.997
_diffrn_reflns_Laue_measured_fraction_max 0.997
_diffrn_reflns_limit_h_max 36
_diffrn_reflns_limit_h_min -26
_diffrn_reflns_limit_k_max 33
_diffrn_reflns_limit_k_min -34
_diffrn_reflns_limit_l_max 14
_diffrn_reflns_limit_l_min -12
_diffrn_reflns_number 24453
_diffrn_reflns_point_group_measured_fraction_full 0.997
_diffrn_reflns_point_group_measured_fraction_max 0.997
_diffrn_reflns_theta_full 24.997
_diffrn_reflns_theta_max 24.997
_diffrn_reflns_theta_min 1.337
_exptl_absorpt_coefficient_mu 0.658
_exptl_absorpt_correction_T_max 0.7457
_exptl_absorpt_correction_T_min 0.6453
_exptl_absorpt_correction_type multi-scan
_exptl_absorpt_process_details
;
SADABS-2014/5 (Bruker,2014/5) was used for absorption correction.
wR2(int) was 0.0780 before and 0.0571 after correction.
The Ratio of minimum to maximum transmission is 0.8654.
The \l/2 correction factor is 0.00150.
;
_exptl_crystal_colour colourless
_exptl_crystal_colour_primary colourless
_exptl_crystal_density_diffrn 1.031
_exptl_crystal_description block
_exptl_crystal_F_000 3436
_exptl_crystal_size_max 0.13
_exptl_crystal_size_mid 0.12
_exptl_crystal_size_min 0.12
_refine_diff_density_max 0.513
_refine_diff_density_min -0.606
_refine_diff_density_rms 0.065
_refine_ls_extinction_method none
_refine_ls_goodness_of_fit_ref 0.945
_refine_ls_hydrogen_treatment constr
_refine_ls_matrix_type full
_refine_ls_number_parameters 170
_refine_ls_number_reflns 4858
_refine_ls_number_restraints 0
_refine_ls_restrained_S_all 0.945
_refine_ls_R_factor_all 0.0655
_refine_ls_R_factor_gt 0.0482
_refine_ls_shift/su_max 0.000
_refine_ls_shift/su_mean 0.000
_refine_ls_structure_factor_coef Fsqd
_refine_ls_weighting_details 'w=1/[\s^2^(Fo^2^)+(0.0601P)^2^] where P=(Fo^2^+2Fc^2^)/3'
_refine_ls_weighting_scheme calc
_refine_ls_wR_factor_gt 0.1165
_refine_ls_wR_factor_ref 0.1234
_reflns_Friedel_coverage 0.000
_reflns_number_gt 3222
_reflns_number_total 4858
_reflns_threshold_expression 'I > 2\s(I)'
_cod_data_source_file d1nj06217d2.cif
_cod_data_source_block 2_sq
_cod_depositor_comments 'Adding full bibliography for 7061204--7061205.cif.'
_cod_database_code 7061204
_shelx_shelxl_version_number 2018/3
_shelx_space_group_comment
;
The symmetry employed for this shelxl refinement is uniquely defined
by the following loop, which should always be used as a source of
symmetry information in preference to the above space-group names.
They are only intended as comments.
;
_shelx_estimated_absorpt_t_max 0.925
_shelx_estimated_absorpt_t_min 0.919
_olex2_refinement_description
;
1. Fixed Uiso
 At 1.2 times of:
  All C(H) groups
 At 1.5 times of:
  All O(H,H) groups
2.a Riding coordinates:
 O5(H5A,H5B)
2.b Aromatic/amide H refined with riding coordinates:
 C2(H2), C3(H3), C6(H6), C9(H9), C11(H11)
;
_platon_squeeze_special_details
;
A solvent mask was calculated and 2357 electrons were 
found in a volume of 7310\%A^3^ in 1 void per unit cell. 
This is consistent with the presence of 
4[C3H7NO], 4[C2N1H8], 3[H2O] per Asymmetric Unit 
which account for 1192 electrons 
per unit cell.
;
_platon_squeeze_void_probe_radius 1.20
_olex2_submission_special_instructions 'No special instructions were received'

loop_
_space_group_symop_operation_xyz
'x, y, z'
'-x, -y+1/2, z'
'x, -y, -z'
'-x, y+1/2, -z'
'x+1/2, y+1/2, z+1/2'
'-x+1/2, -y+1, z+1/2'
'x+1/2, -y+1/2, -z+1/2'
'-x+1/2, y+1, -z+1/2'
'-x, -y, -z'
'x, y-1/2, -z'
'-x, y, z'
'x, -y-1/2, z'
'-x+1/2, -y+1/2, -z+1/2'
'x+1/2, y, -z+1/2'
'-x+1/2, y+1/2, z+1/2'
'x+1/2, -y, z+1/2'

loop_
_atom_site_label
_atom_site_type_symbol
_atom_site_fract_x
_atom_site_fract_y
_atom_site_fract_z
_atom_site_U_iso_or_equiv
_atom_site_adp_type
_atom_site_occupancy
_atom_site_site_symmetry_order
_atom_site_calc_flag
_atom_site_refinement_flags_posn
_atom_site_refinement_flags_adp
_atom_site_refinement_flags_occupancy
_atom_site_disorder_assembly
_atom_site_disorder_group
Cu1 Cu 0.250000 -0.250000 0.750000 0.02913(19) Uani 1 4 d S T P . .
Cu2 Cu 0.500000 0.02330(2) 0.59441(4) 0.03428(17) Uani 1 2 d S T P . .
O1 O 0.28950(7) -0.20286(6) 0.69233(17) 0.0416(5) Uani 1 1 d . . . . .
O2 O 0.31910(9) -0.19496(9) 0.8577(2) 0.0722(8) Uani 1 1 d . . . . .
O3 O 0.45471(7) -0.02146(7) 0.6408(2) 0.0523(6) Uani 1 1 d . . . . .
O4 O 0.45492(7) -0.06096(7) 0.4798(2) 0.0499(6) Uani 1 1 d . . . . .
O5 O 0.500000 0.06221(15) 0.7460(3) 0.1051(15) Uani 1 2 d S T P . .
H5A H 0.500000 0.050435 0.810340 0.158 Uiso 1 2 d R U P . .
H5B H 0.500000 0.091655 0.750820 0.158 Uiso 1 2 d R U P . .
O6 O 0.34709(19) -0.21289(15) 0.2084(3) 0.174(2) Uani 1 1 d . . . . .
C1 C 0.41017(10) -0.08862(10) 0.6246(3) 0.0423(8) Uani 1 1 d . . . . .
C2 C 0.38946(12) -0.08062(11) 0.7254(3) 0.0582(10) Uani 1 1 d . . . . .
H2 H 0.394760 -0.053249 0.763970 0.070 Uiso 1 1 calc R U . . .
C3 C 0.36116(12) -0.11331(11) 0.7676(3) 0.0587(10) Uani 1 1 d . . . . .
H3 H 0.347992 -0.108144 0.835748 0.070 Uiso 1 1 calc R U . . .
C4 C 0.35181(10) -0.15423(10) 0.7097(3) 0.0391(7) Uani 1 1 d . . . . .
C5 C 0.37335(9) -0.16282(9) 0.6104(2) 0.0358(7) Uani 1 1 d . . . . .
C6 C 0.40208(10) -0.12878(10) 0.5691(3) 0.0398(7) Uani 1 1 d . . . . .
H6 H 0.415967 -0.133881 0.501793 0.048 Uiso 1 1 calc R U . . .
C7 C 0.44293(9) -0.05385(11) 0.5774(3) 0.0434(8) Uani 1 1 d . . . . .
C8 C 0.31761(11) -0.18665(10) 0.7581(3) 0.0417(8) Uani 1 1 d . . . . .
C9 C 0.37240(12) -0.250000 0.6053(3) 0.0322(9) Uani 1 2 d S T P . .
H9 H 0.376660 -0.249999 0.681391 0.039 Uiso 1 2 calc R U P . .
C10 C 0.36930(9) -0.20797(10) 0.5499(2) 0.0349(7) Uani 1 1 d . . . . .
C11 C 0.36372(10) -0.20812(12) 0.4355(3) 0.0455(8) Uani 1 1 d . . . . .
H11 H 0.361481 -0.180148 0.397401 0.055 Uiso 1 1 calc R U . . .
C12 C 0.36148(17) -0.250000 0.3781(4) 0.0533(13) Uani 1 2 d S T P . .
C13 C 0.3521(3) -0.250000 0.2523(5) 0.087(2) Uani 1 2 d S T P . .

loop_
_atom_site_aniso_label
_atom_site_aniso_U_11
_atom_site_aniso_U_22
_atom_site_aniso_U_33
_atom_site_aniso_U_23
_atom_site_aniso_U_13
_atom_site_aniso_U_12
Cu1 0.0199(4) 0.0234(4) 0.0441(4) 0.000 0.0122(3) 0.000
Cu2 0.0218(3) 0.0219(3) 0.0591(4) 0.0127(2) 0.000 0.000
O1 0.0321(12) 0.0313(11) 0.0613(14) 0.0009(10) 0.0175(11) -0.0085(9)
O2 0.0788(19) 0.0782(19) 0.0598(17) 0.0132(13) 0.0170(14) -0.0299(15)
O3 0.0431(13) 0.0349(13) 0.0789(16) 0.0083(12) 0.0054(12) -0.0163(11)
O4 0.0370(13) 0.0429(13) 0.0697(16) 0.0109(11) 0.0060(12) -0.0145(10)
O5 0.135(5) 0.086(3) 0.094(3) -0.016(2) 0.000 0.000
O6 0.339(7) 0.127(3) 0.054(2) 0.026(2) -0.034(3) 0.022(4)
C1 0.0322(17) 0.0276(16) 0.067(2) 0.0076(15) 0.0093(15) -0.0072(13)
C2 0.056(2) 0.0380(19) 0.081(3) -0.0098(17) 0.022(2) -0.0168(17)
C3 0.070(3) 0.0415(19) 0.065(2) -0.0085(17) 0.0290(19) -0.0148(18)
C4 0.0362(17) 0.0276(15) 0.0534(19) 0.0041(14) 0.0138(15) -0.0068(13)
C5 0.0302(16) 0.0299(16) 0.0474(18) 0.0088(13) 0.0069(14) -0.0017(12)
C6 0.0304(16) 0.0360(17) 0.0530(19) 0.0039(14) 0.0100(14) -0.0022(13)
C7 0.0228(16) 0.0302(17) 0.077(3) 0.0217(17) -0.0014(16) 0.0016(13)
C8 0.0424(19) 0.0298(16) 0.053(2) 0.0012(15) 0.0207(17) -0.0002(14)
C9 0.027(2) 0.036(2) 0.034(2) 0.000 0.0099(18) 0.000
C10 0.0244(15) 0.0331(17) 0.0472(19) -0.0005(14) 0.0088(13) -0.0046(12)
C11 0.0388(19) 0.050(2) 0.048(2) 0.0117(16) 0.0048(15) -0.0038(15)
C12 0.057(3) 0.063(3) 0.039(3) 0.000 0.004(2) 0.000
C13 0.115(6) 0.109(6) 0.036(3) 0.000 -0.001(3) 0.000

loop_
_atom_type_symbol
_atom_type_description
_atom_type_scat_dispersion_real
_atom_type_scat_dispersion_imag
_atom_type_scat_source
C C 0.0033 0.0016 'International Tables Vol C Tables 4.2.6.8 and 6.1.1.4'
Cu Cu 0.3201 1.2651 'International Tables Vol C Tables 4.2.6.8 and 6.1.1.4'
H H 0.0000 0.0000 'International Tables Vol C Tables 4.2.6.8 and 6.1.1.4'
N N 0.0061 0.0033 'International Tables Vol C Tables 4.2.6.8 and 6.1.1.4'
O O 0.0106 0.0060 'International Tables Vol C Tables 4.2.6.8 and 6.1.1.4'

loop_
_geom_angle_atom_site_label_1
_geom_angle_atom_site_label_2
_geom_angle_atom_site_label_3
_geom_angle
_geom_angle_site_symmetry_1
_geom_angle_site_symmetry_3
_geom_angle_publ_flag
O1 Cu1 O1 91.44(11) 13_546 12 ?
O1 Cu1 O1 88.56(11) 13_546 8_546 ?
O1 Cu1 O1 180.0 13_546 . ?
O1 Cu1 O1 88.56(11) 12 . ?
O1 Cu1 O1 180.00(9) 12 8_546 ?
O1 Cu1 O1 91.44(11) 8_546 . ?
O3 Cu2 Cu2 85.13(7) 11_655 9_656 ?
O3 Cu2 Cu2 85.13(7) . 9_656 ?
O3 Cu2 O3 88.93(13) 11_655 . ?
O3 Cu2 O5 95.57(11) . . ?
O3 Cu2 O5 95.57(11) 11_655 . ?
O4 Cu2 Cu2 83.39(7) 3_556 9_656 ?
O4 Cu2 Cu2 83.39(7) 9_656 9_656 ?
O4 Cu2 O3 90.10(9) 9_656 11_655 ?
O4 Cu2 O3 168.52(10) 9_656 . ?
O4 Cu2 O3 90.09(9) 3_556 . ?
O4 Cu2 O3 168.52(10) 3_556 11_655 ?
O4 Cu2 O4 88.59(13) 9_656 3_556 ?
O4 Cu2 O5 95.91(11) 9_656 . ?
O4 Cu2 O5 95.91(11) 3_556 . ?
O5 Cu2 Cu2 179.01(12) . 9_656 ?
C8 O1 Cu1 116.90(19) . . ?
C7 O3 Cu2 120.6(2) . . ?
C7 O4 Cu2 123.0(2) . 9_656 ?
Cu2 O5 H5A 125.1 . . ?
Cu2 O5 H5B 125.4 . . ?
H5A O5 H5B 109.5 . . ?
C2 C1 C7 121.1(3) . . ?
C6 C1 C2 119.5(3) . . ?
C6 C1 C7 119.4(3) . . ?
C1 C2 H2 120.1 . . ?
C3 C2 C1 119.8(3) . . ?
C3 C2 H2 120.1 . . ?
C2 C3 H3 119.4 . . ?
C2 C3 C4 121.2(3) . . ?
C4 C3 H3 119.4 . . ?
C3 C4 C8 117.7(3) . . ?
C5 C4 C3 119.1(3) . . ?
C5 C4 C8 123.3(3) . . ?
C4 C5 C6 118.5(3) . . ?
C4 C5 C10 122.6(2) . . ?
C6 C5 C10 118.8(3) . . ?
C1 C6 C5 121.9(3) . . ?
C1 C6 H6 119.0 . . ?
C5 C6 H6 119.0 . . ?
O3 C7 C1 116.3(3) . . ?
O4 C7 O3 127.8(3) . . ?
O4 C7 C1 115.9(3) . . ?
O1 C8 C4 116.8(3) . . ?
O2 C8 O1 125.0(3) . . ?
O2 C8 C4 118.2(3) . . ?
C10 C9 H9 119.3 12 . ?
C10 C9 H9 119.3 . . ?
C10 C9 C10 121.4(4) 12 . ?
C9 C10 C5 120.9(3) . . ?
C9 C10 C11 119.1(3) . . ?
C11 C10 C5 119.9(3) . . ?
C10 C11 H11 119.9 . . ?
C12 C11 C10 120.3(3) . . ?
C12 C11 H11 119.9 . . ?
C11 C12 C11 119.8(4) 12 . ?
C11 C12 C13 120.0(2) 12 . ?
C11 C12 C13 120.0(2) . . ?
O6 C13 O6 125.2(7) 12 . ?
O6 C13 C12 117.3(3) . . ?
O6 C13 C12 117.3(3) 12 . ?

loop_
_geom_bond_atom_site_label_1
_geom_bond_atom_site_label_2
_geom_bond_distance
_geom_bond_site_symmetry_2
_geom_bond_publ_flag
Cu1 O1 1.9432(18) 13_546 ?
Cu1 O1 1.9432(18) 8_546 ?
Cu1 O1 1.9432(18) 12 ?
Cu1 O1 1.9432(18) . ?
Cu2 Cu2 2.6509(11) 9_656 ?
Cu2 O3 1.969(2) 11_655 ?
Cu2 O3 1.969(2) . ?
Cu2 O4 1.966(2) 3_556 ?
Cu2 O4 1.966(2) 9_656 ?
Cu2 O5 2.150(4) . ?
O1 C8 1.259(4) . ?
O2 C8 1.231(4) . ?
O3 C7 1.260(4) . ?
O4 C7 1.254(4) . ?
O5 H5A 0.8500 . ?
O5 H5B 0.8495 . ?
O6 C13 1.203(4) . ?
C1 C2 1.393(4) . ?
C1 C6 1.359(4) . ?
C1 C7 1.525(4) . ?
C2 H2 0.9300 . ?
C2 C3 1.374(4) . ?
C3 H3 0.9300 . ?
C3 C4 1.399(4) . ?
C4 C5 1.392(4) . ?
C4 C8 1.516(4) . ?
C5 C6 1.406(4) . ?
C5 C10 1.497(4) . ?
C6 H6 0.9300 . ?
C9 H9 0.9300 . ?
C9 C10 1.387(3) . ?
C9 C10 1.387(3) 12 ?
C10 C11 1.396(4) . ?
C11 H11 0.9300 . ?
C11 C12 1.393(4) . ?
C12 C13 1.549(8) . ?

loop_
_geom_torsion_atom_site_label_1
_geom_torsion_atom_site_label_2
_geom_torsion_atom_site_label_3
_geom_torsion_atom_site_label_4
_geom_torsion
_geom_torsion_site_symmetry_1
_geom_torsion_site_symmetry_2
_geom_torsion_site_symmetry_3
_geom_torsion_site_symmetry_4
_geom_torsion_publ_flag
Cu1 O1 C8 O2 -7.5(4) . . . . ?
Cu1 O1 C8 C4 172.90(19) . . . . ?
Cu2 O3 C7 O4 -4.4(4) . . . . ?
Cu2 O3 C7 C1 175.62(18) . . . . ?
Cu2 O4 C7 O3 4.5(4) 9_656 . . . ?
Cu2 O4 C7 C1 -175.53(18) 9_656 . . . ?
C1 C2 C3 C4 -1.6(6) . . . . ?
C2 C1 C6 C5 -0.1(5) . . . . ?
C2 C1 C7 O3 9.8(4) . . . . ?
C2 C1 C7 O4 -170.2(3) . . . . ?
C2 C3 C4 C5 3.3(5) . . . . ?
C2 C3 C4 C8 -175.4(3) . . . . ?
C3 C4 C5 C6 -3.3(4) . . . . ?
C3 C4 C5 C10 172.8(3) . . . . ?
C3 C4 C8 O1 134.8(3) . . . . ?
C3 C4 C8 O2 -44.8(4) . . . . ?
C4 C5 C6 C1 1.8(4) . . . . ?
C4 C5 C10 C9 -45.3(4) . . . . ?
C4 C5 C10 C11 136.7(3) . . . . ?
C5 C4 C8 O1 -43.8(4) . . . . ?
C5 C4 C8 O2 136.6(3) . . . . ?
C5 C10 C11 C12 177.7(3) . . . . ?
C6 C1 C2 C3 0.0(5) . . . . ?
C6 C1 C7 O3 -168.2(3) . . . . ?
C6 C1 C7 O4 11.9(4) . . . . ?
C6 C5 C10 C9 130.7(3) . . . . ?
C6 C5 C10 C11 -47.2(4) . . . . ?
C7 C1 C2 C3 -177.9(3) . . . . ?
C7 C1 C6 C5 177.8(3) . . . . ?
C8 C4 C5 C6 175.3(3) . . . . ?
C8 C4 C5 C10 -8.6(5) . . . . ?
C9 C10 C11 C12 -0.2(5) . . . . ?
C10 C5 C6 C1 -174.4(3) . . . . ?
C10 C9 C10 C5 -179.1(2) 12 . . . ?
C10 C9 C10 C11 -1.2(6) 12 . . . ?
C10 C11 C12 C11 1.6(7) . . . 12 ?
C10 C11 C12 C13 175.8(4) . . . . ?
C11 C12 C13 O6 -174.4(6) . . . 12 ?
C11 C12 C13 O6 174.4(6) 12 . . . ?
C11 C12 C13 O6 -0.3(9) 12 . . 12 ?
C11 C12 C13 O6 0.3(9) . . . . ?

loop_
_platon_squeeze_void_nr
_platon_squeeze_void_average_x
_platon_squeeze_void_average_y
_platon_squeeze_void_average_z
_platon_squeeze_void_volume
_platon_squeeze_void_count_electrons
_platon_squeeze_void_content
1 -0.007 -0.023 0.486 7310 2357 '16 DMF,16 C2N1H8,12 H2O'
